data_1512104
loop_
_publ_author_name
'Poittevin, Cl\'ement'
'Liautard, Virginie'
'Beniazza, Redouane'
'Robert, Fr\'ed\'eric'
'Landais, Yannick'

_publ_section_title
;
 Free-Radical Carbo-alkenylation of Enamides and Ene-carbamates.
;
_journal_issue 11
_journal_name_full 'Organic letters'
_journal_page_first 2814
_journal_page_last 2817
_journal_paper_doi 10.1021/ol401147w
_journal_volume 15
_journal_year 2013
_chemical_formula_sum 'C23 H25 N O4 S'
_chemical_formula_weight 411.50
_chemical_name_systematic
;
 ?
;
_space_group_crystal_system monoclinic
_space_group_IT_number 14
_space_group_name_Hall '-P 2ybc'
_space_group_name_H-M_alt 'P 1 21/c 1'
_symmetry_space_group_name_Hall '-P 2ybc'
_symmetry_space_group_name_H-M 'P 1 21/c 1'
_atom_sites_solution_hydrogens geom
_audit_creation_method SHELXL-2012
_cell_angle_alpha 90
_cell_angle_beta 93.547(3)
_cell_angle_gamma 90
_cell_formula_units_Z 4
_cell_length_a 12.5589(9)
_cell_length_b 8.3367(6)
_cell_length_c 21.2041(16)
_cell_measurement_temperature 293(2)
_cell_volume 2215.8(3)
_computing_cell_refinement 'CrystalClear (Rigaku/MSC Inc., 2006)'
_computing_data_collection 'CrystalClear (Rigaku/MSC Inc., 2006)'
_computing_molecular_graphics 'WinGX publication routines (Farrugia, 1999)'
_computing_publication_material 'WinGX publication routines (Farrugia, 1999)'
_computing_structure_refinement 'SHELXL-2012 (Sheldrick, 2012)'
_computing_structure_solution 'SHELXD (Sheldrick, 2008)'
_diffrn_ambient_temperature 293(2)
_diffrn_detector 'Platinum 135 CCD'
_diffrn_measured_fraction_theta_full 0.804
_diffrn_measured_fraction_theta_max 0.966
_diffrn_measurement_device 'quarter \C-circle diffractometer'
_diffrn_measurement_device_type 'Bruker X8 Proteum'
_diffrn_measurement_method 'phi and omega oscillation scans'
_diffrn_radiation_type CuK\a
_diffrn_radiation_wavelength 1.54178
_diffrn_reflns_av_R_equivalents 0.0514
_diffrn_reflns_av_unetI/netI 0.0410
_diffrn_reflns_Laue_measured_fraction_full 0.804
_diffrn_reflns_Laue_measured_fraction_max 0.966
_diffrn_reflns_limit_h_max 14
_diffrn_reflns_limit_h_min -14
_diffrn_reflns_limit_k_max 9
_diffrn_reflns_limit_k_min -8
_diffrn_reflns_limit_l_max 23
_diffrn_reflns_limit_l_min -17
_diffrn_reflns_number 18404
_diffrn_reflns_point_group_measured_fraction_full 0.804
_diffrn_reflns_point_group_measured_fraction_max 0.966
_diffrn_reflns_theta_full 67.679
_diffrn_reflns_theta_max 60.435
_diffrn_reflns_theta_min 5.636
_diffrn_source 'rotating anode'
_exptl_absorpt_coefficient_mu 1.524
_exptl_absorpt_correction_T_max 0.7519
_exptl_absorpt_correction_T_min 0.6087
_exptl_absorpt_correction_type numerical
_exptl_crystal_colour colorless
_exptl_crystal_density_diffrn 1.234
_exptl_crystal_description prism
_exptl_crystal_F_000 872
_exptl_crystal_size_max 0.1
_exptl_crystal_size_mid 0.05
_exptl_crystal_size_min 0.05
_refine_diff_density_max 0.177
_refine_diff_density_min -0.199
_refine_diff_density_rms 0.031
_refine_ls_extinction_coef 0.0013(2)
_refine_ls_extinction_expression Fc^*^=kFc[1+0.001xFc^2^\l^3^/sin(2\q)]^-1/4^
_refine_ls_extinction_method SHELXL
_refine_ls_goodness_of_fit_ref 1.037
_refine_ls_hydrogen_treatment constr
_refine_ls_matrix_type full
_refine_ls_number_parameters 263
_refine_ls_number_reflns 3218
_refine_ls_number_restraints 0
_refine_ls_restrained_S_all 1.037
_refine_ls_R_factor_all 0.0443
_refine_ls_R_factor_gt 0.0411
_refine_ls_shift/su_max 0.000
_refine_ls_shift/su_mean 0.000
_refine_ls_structure_factor_coef Fsqd
_refine_ls_weighting_details
;
 w=1/[\s^2^(Fo^2^)+(0.0492P)^2^+0.6287P]
 where P=(Fo^2^+2Fc^2^)/3
;
_refine_ls_weighting_scheme calc
_refine_ls_wR_factor_gt 0.1105
_refine_ls_wR_factor_ref 0.1130
_reflns_Friedel_coverage 0.000
_reflns_number_gt 2914
_reflns_number_total 3218
_reflns_threshold_expression 'I > 2\s(I)'
_cod_data_source_file ol401147w_si_002.cif
_cod_data_source_block cp136pp
_cod_database_code 1512104
_shelx_space_group_comment
;
The symmetry employed for this shelxl refinement is uniquely defined
by the following loop, which should always be used as a source of
symmetry information in preference to the above space-group names.
They are only intended as comments.
;
_shelxl_version_number 2012-9

loop_
_space_group_symop_operation_xyz
'x, y, z'
'-x, y+1/2, -z+1/2'
'-x, -y, -z'
'x, -y-1/2, z-1/2'

loop_
_atom_site_label
_atom_site_type_symbol
_atom_site_fract_x
_atom_site_fract_y
_atom_site_fract_z
_atom_site_U_iso_or_equiv
_atom_site_adp_type
_atom_site_occupancy
_atom_site_site_symmetry_order
_atom_site_calc_flag
_atom_site_refinement_flags_posn
_atom_site_refinement_flags_adp
S1 S 0.73479(4) 0.32795(6) 0.17590(2) 0.0704(2) Uani 1 1 d . .
O2 O 0.84638(13) 0.3192(2) 0.19329(8) 0.0995(6) Uani 1 1 d . .
N1 N 0.70092(12) 0.54891(19) -0.02336(7) 0.0610(4) Uani 1 1 d . .
O4 O 0.66822(15) 0.42779(19) 0.21225(8) 0.0973(5) Uani 1 1 d . .
O1 O 0.53642(12) 0.6064(2) -0.06478(10) 0.1057(6) Uani 1 1 d . .
O3 O 0.99691(13) 0.3489(2) -0.08136(8) 0.1003(6) Uani 1 1 d . .
C2 C 0.71673(15) 0.3879(2) 0.09733(9) 0.0621(5) Uani 1 1 d . .
H2 H 0.6491 0.4178 0.0812 0.074 Uiso 1 1 calc R U
C3 C 0.68467(16) 0.1308(2) 0.17782(9) 0.0615(5) Uani 1 1 d . .
C4 C 0.79001(14) 0.4393(2) -0.00796(9) 0.0592(5) Uani 1 1 d . .
H4 H 0.8558 0.4971 -0.0158 0.071 Uiso 1 1 calc R U
C5 C 0.79672(15) 0.3916(2) 0.06042(9) 0.0617(5) Uani 1 1 d . .
H5 H 0.8634 0.3622 0.0782 0.074 Uiso 1 1 calc R U
C6 C 0.78857(16) 0.7920(2) -0.05957(8) 0.0614(5) Uani 1 1 d . .
C7 C 0.72362(17) 0.7176(2) -0.00994(10) 0.0700(5) Uani 1 1 d . .
H7A H 0.7622 0.7267 0.0310 0.084 Uiso 1 1 calc R U
H7B H 0.6570 0.7757 -0.0080 0.084 Uiso 1 1 calc R U
C8 C 0.78567(16) 0.2911(2) -0.05075(10) 0.0677(5) Uani 1 1 d . .
H8 H 0.8381 0.2133 -0.0333 0.081 Uiso 1 1 calc R U
C9 C 0.7475(2) 0.8092(3) -0.12104(10) 0.0817(6) Uani 1 1 d . .
H9 H 0.6781 0.7762 -0.1321 0.098 Uiso 1 1 calc R U
C10 C 0.60648(17) 0.5066(3) -0.05246(11) 0.0773(6) Uani 1 1 d . .
C11 C 0.8094(3) 0.8756(3) -0.16645(11) 0.1011(9) Uani 1 1 d . .
H11 H 0.7814 0.8866 -0.2078 0.121 Uiso 1 1 calc R U
C12 C 0.93111(18) 0.3633(3) -0.12438(10) 0.0731(6) Uani 1 1 d . .
C13 C 0.81478(17) 0.3337(3) -0.11743(10) 0.0720(6) Uani 1 1 d . .
H13A H 0.7917 0.2471 -0.1456 0.086 Uiso 1 1 calc R U
H13B H 0.7754 0.4291 -0.1309 0.086 Uiso 1 1 calc R U
C14 C 0.9614(2) 0.4152(5) -0.18799(12) 0.1178(11) Uani 1 1 d . .
H14A H 1.0373 0.4302 -0.1873 0.177 Uiso 1 1 calc R U
H14B H 0.9262 0.5144 -0.1991 0.177 Uiso 1 1 calc R U
H14C H 0.9403 0.3346 -0.2186 0.177 Uiso 1 1 calc R U
C15 C 0.89214(19) 0.8422(3) -0.04557(11) 0.0774(6) Uani 1 1 d . .
H15 H 0.9218 0.8314 -0.0045 0.093 Uiso 1 1 calc R U
C16 C 0.58002(19) 0.1059(3) 0.18972(13) 0.0888(7) Uani 1 1 d . .
H16 H 0.5344 0.1921 0.1949 0.107 Uiso 1 1 calc R U
C17 C 0.67536(19) 0.2164(3) -0.04909(13) 0.0872(7) Uani 1 1 d . .
H17A H 0.6714 0.1217 -0.0757 0.105 Uiso 1 1 calc R U
H17B H 0.6632 0.1835 -0.0062 0.105 Uiso 1 1 calc R U
C18 C 0.75118(19) 0.0032(3) 0.16893(11) 0.0839(6) Uani 1 1 d . .
H18 H 0.8217 0.0210 0.1598 0.101 Uiso 1 1 calc R U
C19 C 0.58999(19) 0.3346(3) -0.07189(14) 0.0965(8) Uani 1 1 d . .
H19A H 0.5835 0.3304 -0.1177 0.116 Uiso 1 1 calc R U
H19B H 0.5226 0.2989 -0.0568 0.116 Uiso 1 1 calc R U
C20 C 0.7136(3) -0.1509(3) 0.17359(13) 0.0966(8) Uani 1 1 d . .
H20 H 0.7586 -0.2375 0.1677 0.116 Uiso 1 1 calc R U
C21 C 0.9105(3) 0.9245(3) -0.15071(14) 0.1015(8) Uani 1 1 d . .
H21 H 0.9513 0.9699 -0.1812 0.122 Uiso 1 1 calc R U
C33 C 0.6105(3) -0.1760(3) 0.18685(14) 0.1032(9) Uani 1 1 d . .
H33 H 0.5857 -0.2803 0.1911 0.124 Uiso 1 1 calc R U
C1 C 0.9520(2) 0.9074(3) -0.09100(14) 0.0945(7) Uani 1 1 d . .
H1 H 1.0217 0.9401 -0.0805 0.113 Uiso 1 1 calc R U
C22 C 0.5433(2) -0.0515(4) 0.19397(16) 0.1105(9) Uani 1 1 d . .
H22 H 0.4724 -0.0709 0.2017 0.133 Uiso 1 1 calc R U

loop_
_atom_site_aniso_label
_atom_site_aniso_U_11
_atom_site_aniso_U_22
_atom_site_aniso_U_33
_atom_site_aniso_U_23
_atom_site_aniso_U_13
_atom_site_aniso_U_12
S1 0.0811(4) 0.0663(4) 0.0624(3) 0.0035(2) -0.0065(3) -0.0158(2)
O2 0.0835(10) 0.1163(13) 0.0941(11) 0.0320(10) -0.0315(9) -0.0356(9)
N1 0.0585(9) 0.0585(9) 0.0655(9) 0.0023(7) -0.0010(7) 0.0033(7)
O4 0.1451(15) 0.0679(10) 0.0805(10) -0.0165(8) 0.0198(10) -0.0070(9)
O1 0.0627(9) 0.1233(14) 0.1299(15) 0.0209(12) -0.0044(9) 0.0181(9)
O3 0.0750(10) 0.1396(16) 0.0846(11) 0.0183(10) -0.0073(9) -0.0067(9)
C2 0.0608(11) 0.0596(11) 0.0649(12) 0.0103(9) -0.0038(9) -0.0017(9)
C3 0.0684(12) 0.0613(12) 0.0540(10) 0.0024(9) -0.0021(9) -0.0039(9)
C4 0.0543(10) 0.0560(11) 0.0670(11) 0.0024(9) 0.0013(8) 0.0006(8)
C5 0.0560(11) 0.0602(11) 0.0678(12) 0.0055(9) -0.0055(9) -0.0011(8)
C6 0.0804(13) 0.0492(10) 0.0541(11) 0.0012(8) 0.0005(9) 0.0107(9)
C7 0.0874(14) 0.0592(12) 0.0639(12) 0.0000(10) 0.0098(10) 0.0090(10)
C8 0.0686(12) 0.0579(11) 0.0766(13) -0.0027(10) 0.0060(10) 0.0017(9)
C9 0.1001(16) 0.0764(14) 0.0660(13) 0.0100(11) -0.0146(12) 0.0002(12)
C10 0.0578(12) 0.0911(16) 0.0828(14) 0.0052(12) 0.0034(10) 0.0013(12)
C11 0.162(3) 0.0860(17) 0.0542(13) 0.0137(12) -0.0005(15) 0.0039(18)
C12 0.0760(13) 0.0785(14) 0.0643(12) -0.0071(10) -0.0008(11) -0.0112(11)
C13 0.0745(13) 0.0732(13) 0.0677(13) -0.0114(10) -0.0007(10) 0.0003(10)
C14 0.117(2) 0.171(3) 0.0652(15) -0.0019(17) 0.0047(14) -0.054(2)
C15 0.0865(15) 0.0743(14) 0.0700(13) 0.0071(11) -0.0079(11) 0.0031(11)
C16 0.0791(15) 0.0762(15) 0.1119(19) -0.0064(13) 0.0130(13) -0.0080(12)
C17 0.0911(16) 0.0695(14) 0.1020(17) -0.0195(13) 0.0145(13) -0.0199(12)
C18 0.0836(14) 0.0794(16) 0.0884(16) 0.0022(12) 0.0024(12) 0.0053(12)
C19 0.0671(14) 0.110(2) 0.112(2) -0.0197(16) -0.0005(13) -0.0212(13)
C20 0.118(2) 0.0666(15) 0.103(2) -0.0002(13) -0.0077(16) 0.0122(14)
C21 0.132(2) 0.0850(18) 0.091(2) 0.0055(14) 0.0375(18) -0.0009(16)
C33 0.133(3) 0.0672(16) 0.107(2) 0.0075(14) -0.0129(18) -0.0182(16)
C1 0.0889(16) 0.0915(18) 0.105(2) 0.0095(15) 0.0172(15) -0.0022(13)
C22 0.0983(19) 0.098(2) 0.136(3) -0.0030(18) 0.0163(17) -0.0337(17)

loop_
_atom_type_symbol
_atom_type_description
_atom_type_scat_dispersion_real
_atom_type_scat_dispersion_imag
_atom_type_scat_source
C C 0.0181 0.0091 'International Tables Vol C Tables 4.2.6.8 and 6.1.1.4'
H H 0.0000 0.0000 'International Tables Vol C Tables 4.2.6.8 and 6.1.1.4'
N N 0.0311 0.0180 'International Tables Vol C Tables 4.2.6.8 and 6.1.1.4'
O O 0.0492 0.0322 'International Tables Vol C Tables 4.2.6.8 and 6.1.1.4'
S S 0.3331 0.5567 'International Tables Vol C Tables 4.2.6.8 and 6.1.1.4'

loop_
_geom_angle_atom_site_label_1
_geom_angle_atom_site_label_2
_geom_angle_atom_site_label_3
_geom_angle
O2 S1 O4 119.01(11)
O2 S1 C2 109.23(10)
O4 S1 C2 107.54(10)
O2 S1 C3 107.03(10)
O4 S1 C3 107.90(10)
C2 S1 C3 105.33(9)
C10 N1 C7 119.77(17)
C10 N1 C4 125.17(17)
C7 N1 C4 114.85(15)
C5 C2 S1 121.24(15)
C16 C3 C18 120.5(2)
C16 C3 S1 119.61(17)
C18 C3 S1 119.91(16)
N1 C4 C5 112.13(15)
N1 C4 C8 111.85(15)
C5 C4 C8 110.90(16)
C2 C5 C4 125.70(17)
C9 C6 C15 117.7(2)
C9 C6 C7 121.1(2)
C15 C6 C7 121.23(18)
N1 C7 C6 111.64(16)
C17 C8 C13 112.83(18)
C17 C8 C4 108.40(16)
C13 C8 C4 111.09(17)
C6 C9 C11 120.2(2)
O1 C10 N1 121.2(2)
O1 C10 C19 120.3(2)
N1 C10 C19 118.5(2)
C21 C11 C9 120.3(2)
O3 C12 C14 121.1(2)
O3 C12 C13 122.6(2)
C14 C12 C13 116.3(2)
C12 C13 C8 114.90(18)
C1 C15 C6 121.3(2)
C3 C16 C22 118.6(2)
C19 C17 C8 110.7(2)
C3 C18 C20 120.0(2)
C10 C19 C17 116.81(19)
C33 C20 C18 119.7(3)
C1 C21 C11 120.1(3)
C22 C33 C20 121.0(3)
C21 C1 C15 120.4(3)
C33 C22 C16 120.3(3)

loop_
_geom_bond_atom_site_label_1
_geom_bond_atom_site_label_2
_geom_bond_distance
S1 O2 1.4287(16)
S1 O4 1.4373(17)
S1 C2 1.7407(19)
S1 C3 1.761(2)
N1 C10 1.350(3)
N1 C7 1.459(3)
N1 C4 1.466(2)
O1 C10 1.227(3)
O3 C12 1.198(2)
C2 C5 1.311(3)
C3 C16 1.369(3)
C3 C18 1.373(3)
C4 C5 1.501(3)
C4 C8 1.532(3)
C6 C9 1.379(3)
C6 C15 1.381(3)
C6 C7 1.505(3)
C8 C17 1.521(3)
C8 C13 1.524(3)
C9 C11 1.390(4)
C10 C19 1.503(3)
C11 C21 1.355(4)
C12 C14 1.488(3)
C12 C13 1.498(3)
C15 C1 1.371(3)
C16 C22 1.396(4)
C17 C19 1.513(4)
C18 C20 1.374(4)
C20 C33 1.359(4)
C21 C1 1.347(4)
C33 C22 1.351(4)

loop_
_geom_torsion_atom_site_label_1
_geom_torsion_atom_site_label_2
_geom_torsion_atom_site_label_3
_geom_torsion_atom_site_label_4
_geom_torsion
O2 S1 C2 C5 11.5(2)
O4 S1 C2 C5 141.99(18)
C3 S1 C2 C5 -103.12(18)
O2 S1 C3 C16 152.49(19)
O4 S1 C3 C16 23.3(2)
C2 S1 C3 C16 -91.34(19)
O2 S1 C3 C18 -25.9(2)
O4 S1 C3 C18 -155.11(17)
C2 S1 C3 C18 90.25(18)
C10 N1 C4 C5 -101.5(2)
C7 N1 C4 C5 83.84(19)
C10 N1 C4 C8 23.8(3)
C7 N1 C4 C8 -150.85(16)
S1 C2 C5 C4 179.24(15)
N1 C4 C5 C2 26.3(3)
C8 C4 C5 C2 -99.5(2)
C10 N1 C7 C6 -97.4(2)
C4 N1 C7 C6 77.6(2)
C9 C6 C7 N1 65.4(2)
C15 C6 C7 N1 -113.1(2)
N1 C4 C8 C17 -52.1(2)
C5 C4 C8 C17 73.8(2)
N1 C4 C8 C13 72.4(2)
C5 C4 C8 C13 -161.64(16)
C15 C6 C9 C11 -0.3(3)
C7 C6 C9 C11 -178.8(2)
C7 N1 C10 O1 -4.2(3)
C4 N1 C10 O1 -178.6(2)
C7 N1 C10 C19 173.5(2)
C4 N1 C10 C19 -0.9(3)
C6 C9 C11 C21 -0.2(4)
O3 C12 C13 C8 2.6(3)
C14 C12 C13 C8 -176.3(2)
C17 C8 C13 C12 -163.46(19)
C4 C8 C13 C12 74.6(2)
C9 C6 C15 C1 0.3(3)
C7 C6 C15 C1 178.8(2)
C18 C3 C16 C22 1.4(4)
S1 C3 C16 C22 -177.0(2)
C13 C8 C17 C19 -63.9(2)
C4 C8 C17 C19 59.6(2)
C16 C3 C18 C20 -1.7(3)
S1 C3 C18 C20 176.70(19)
O1 C10 C19 C17 -173.9(2)
N1 C10 C19 C17 8.3(3)
C8 C17 C19 C10 -38.4(3)
C3 C18 C20 C33 0.2(4)
C9 C11 C21 C1 0.7(4)
C18 C20 C33 C22 1.7(4)
C11 C21 C1 C15 -0.7(4)
C6 C15 C1 C21 0.2(4)
C20 C33 C22 C16 -2.0(5)
C3 C16 C22 C33 0.5(4)
